data_1525009
loop_
_publ_author_name
'Oesterreicher, H.'
'Parker, F.T.'
'Misroch, M.'

_publ_section_title
;
 Giant intrinsic magnetic hardness in R Fe5-x Nix (R= rare earth; x= 4 to
 5)
;
_journal_name_full 'Appl. Phys. A'
_journal_page_first 185
_journal_page_last 189
_journal_volume 16
_journal_year 1978
_chemical_formula_sum 'Ce0.43 Fe Ni4 Sm0.57'
_chemical_name_systematic '(Ce0.43 Sm0.57) (Fe Ni4)'
_space_group_IT_number 191
_symmetry_space_group_name_Hall '-P 6 2'
_symmetry_space_group_name_H-M 'P 6/m m m'
_cell_angle_alpha 90
_cell_angle_beta 90
_cell_angle_gamma 120
_cell_formula_units_Z 1
_cell_length_a 4.933
_cell_length_b 4.933
_cell_length_c 4.012
_cell_volume 84.550
_citation_journal_id_ASTM APAMFC
_cod_data_source_file Oesterreicher_APAMFC_1978_784.cif
_cod_data_source_block Ce0.43Fe1Ni4Sm0.57
_cod_original_cell_volume 84.55004
_cod_original_formula_sum 'Ce0.43 Fe1 Ni4 Sm0.57'
_cod_database_code 1525009

loop_
_symmetry_equiv_pos_as_xyz
x,y,z
x-y,x,z
-y,x-y,z
-x,-y,z
-x+y,-x,z
y,-x+y,z
-y,-x,-z
x-y,-y,-z
x,x-y,-z
y,x,-z
-x+y,y,-z
-x,-x+y,-z
-x,-y,-z
-x+y,-x,-z
y,-x+y,-z
x,y,-z
x-y,x,-z
-y,x-y,-z
y,x,z
-x+y,y,z
-x,-x+y,z
-y,-x,z
x-y,-y,z
x,x-y,z

loop_
_atom_site_label
_atom_site_type_symbol
_atom_site_fract_x
_atom_site_fract_y
_atom_site_fract_z
_atom_site_occupancy
_atom_site_U_iso_or_equiv
Ce1 Ce 0 0 0 0.43 0.0
Fe1 Fe 0.3333 0.6667 0 0.2 0.0
Fe2 Fe 0.5 0 0.5 0.2 0.0
Ni1 Ni 0.3333 0.6667 0 0.8 0.0
Ni2 Ni 0.5 0 0.5 0.8 0.0
Sm1 Sm 0 0 0 0.57 0.0
